data_7011217
loop_
_publ_author_name
'Hai-Bin Song'
'Zheng-Zhi Zhang'
'Thomas C. W. Mak'

_publ_section_title
;
 Synthesis and structural study of late transition metal complexes of
 N-[(diphenylphosphino)methyl]-2-pyridinamine and
 N-cyclohexyl-N-[(diphenylphosphino)methyl]-2-pyridinamine
;
_journal_issue 7
_journal_name_full 'J. Chem. Soc., Dalton Trans.'
_journal_page_first 1336
_journal_page_last 1343
_journal_paper_doi 10.1039/b109191n
_journal_year 2002
_chemical_formula_sum 'C43 H43 Ag Cl N7 O4 P2'
_chemical_formula_weight 927.10
_chemical_name_systematic
; 
? 
;
_space_group_IT_number 2
_symmetry_cell_setting triclinic
_symmetry_space_group_name_Hall '-P 1'
_symmetry_space_group_name_H-M 'P -1'
_atom_sites_solution_hydrogens geom
_atom_sites_solution_primary direct
_atom_sites_solution_secondary difmap
_audit_creation_method SHELXL-97
_cell_angle_alpha 92.014(13)
_cell_angle_beta 94.209(15)
_cell_angle_gamma 104.595(11)
_cell_formula_units_Z 2
_cell_length_a 11.1602(19)
_cell_length_b 11.3068(17)
_cell_length_c 17.485(3)
_cell_measurement_temperature 293(2)
_cell_volume 2126.1(6)
_computing_structure_refinement 'SHELXL-97 (Sheldrick, 1997)'
_computing_structure_solution 'SHELXS-97 (Sheldrick, 1990)'
_diffrn_ambient_temperature 293(2)
_diffrn_measured_fraction_theta_full 1.000
_diffrn_measured_fraction_theta_max 1.000
_diffrn_radiation_monochromator graphite
_diffrn_radiation_source 'fine-focus sealed tube'
_diffrn_radiation_type MoK\a
_diffrn_radiation_wavelength 0.71073
_diffrn_reflns_av_R_equivalents 0.0224
_diffrn_reflns_av_sigmaI/netI 0.0551
_diffrn_reflns_limit_h_max 13
_diffrn_reflns_limit_h_min -1
_diffrn_reflns_limit_k_max 13
_diffrn_reflns_limit_k_min -13
_diffrn_reflns_limit_l_max 21
_diffrn_reflns_limit_l_min -21
_diffrn_reflns_number 9709
_diffrn_reflns_theta_full 26.00
_diffrn_reflns_theta_max 26.00
_diffrn_reflns_theta_min 1.86
_exptl_absorpt_coefficient_mu 0.663
_exptl_absorpt_correction_T_max 0.830
_exptl_absorpt_correction_T_min 0.721
_exptl_absorpt_correction_type psi-scan
_exptl_crystal_colour colorless
_exptl_crystal_density_diffrn 1.448
_exptl_crystal_density_method 'not measured'
_exptl_crystal_description block
_exptl_crystal_F_000 952
_exptl_crystal_size_max 0.60
_exptl_crystal_size_mid 0.56
_exptl_crystal_size_min 0.50
_refine_diff_density_max 0.650
_refine_diff_density_min -0.528
_refine_diff_density_rms 0.068
_refine_ls_extinction_method none
_refine_ls_goodness_of_fit_ref 1.026
_refine_ls_hydrogen_treatment mixed
_refine_ls_matrix_type full
_refine_ls_number_parameters 533
_refine_ls_number_reflns 8349
_refine_ls_number_restraints 0
_refine_ls_restrained_S_all 1.026
_refine_ls_R_factor_all 0.0957
_refine_ls_R_factor_gt 0.0561
_refine_ls_shift/su_max 0.001
_refine_ls_shift/su_mean 0.000
_refine_ls_structure_factor_coef Fsqd
_refine_ls_weighting_details 'calc w=1/[\s^2^(Fo^2^)+(0.0670P)^2^+0.9695P] where P=(Fo^2^+2Fc^2^)/3'
_refine_ls_weighting_scheme calc
_refine_ls_wR_factor_gt 0.1222
_refine_ls_wR_factor_ref 0.1395
_reflns_number_gt 5597
_reflns_number_total 8349
_reflns_threshold_expression >2sigma(I)
_cod_data_source_file b109191n.txt
_cod_data_source_block compd7
_cod_depositor_comments
;
The following automatic conversions were performed:
'_symmetry_cell_setting' value 'Triclinic' changed to 'triclinic'
according to '/home/saulius/struct/CIF-dictionaries/cif_core.dic'
dictionary named 'cif_core.dic' version 2.4.1 from
2010-06-29.

'_exptl_absorpt_correction_type' value 'PSI-SCAN' changed to
'psi-scan' according to
'/home/saulius/struct/CIF-dictionaries/cif_core.dic' dictionary named
'cif_core.dic' version 2.4.1 from 2010-06-29.

Automatic conversion script
Id: cif_fix_enum 1527 2010-12-29 10:47:43Z saulius 
;
_cod_original_cell_volume 2126.2(6)
_cod_original_sg_symbol_H-M P-1
_cod_database_code 7011217

loop_
_symmetry_equiv_pos_as_xyz
'x, y, z'
'-x, -y, -z'

loop_
_atom_site_label
_atom_site_type_symbol
_atom_site_fract_x
_atom_site_fract_y
_atom_site_fract_z
_atom_site_U_iso_or_equiv
_atom_site_adp_type
_atom_site_occupancy
_atom_site_symmetry_multiplicity
_atom_site_calc_flag
_atom_site_refinement_flags
_atom_site_disorder_assembly
_atom_site_disorder_group
Ag1 Ag 0.77470(4) 0.52118(3) 0.69565(2) 0.05389(14) Uani 1 1 d . . .
P1 P 0.88040(12) 0.70540(11) 0.63538(7) 0.0513(3) Uani 1 1 d . . .
C1 C 0.8700(5) 0.8481(4) 0.6806(3) 0.0555(12) Uani 1 1 d . . .
C2 C 0.9715(6) 0.9466(5) 0.7021(4) 0.0785(17) Uani 1 1 d . . .
H2A H 1.0509 0.9416 0.6922 0.094 Uiso 1 1 calc R . .
C3 C 0.9559(8) 1.0496(6) 0.7374(5) 0.099(2) Uani 1 1 d . . .
H3A H 1.0252 1.1143 0.7512 0.119 Uiso 1 1 calc R . .
C4 C 0.8435(8) 1.0609(6) 0.7530(4) 0.099(2) Uani 1 1 d . . .
H4A H 0.8350 1.1328 0.7768 0.119 Uiso 1 1 calc R . .
C5 C 0.7406(7) 0.9651(7) 0.7336(4) 0.094(2) Uani 1 1 d . . .
H5A H 0.6621 0.9714 0.7445 0.112 Uiso 1 1 calc R . .
C6 C 0.7555(6) 0.8588(5) 0.6973(3) 0.0733(15) Uani 1 1 d . . .
H6A H 0.6861 0.7939 0.6842 0.088 Uiso 1 1 calc R . .
C7 C 0.8448(4) 0.7222(5) 0.5340(3) 0.0561(12) Uani 1 1 d . . .
C8 C 0.8109(5) 0.6188(6) 0.4849(3) 0.0750(16) Uani 1 1 d . . .
H8A H 0.8059 0.5425 0.5046 0.090 Uiso 1 1 calc R . .
C9 C 0.7843(6) 0.6266(7) 0.4073(3) 0.093(2) Uani 1 1 d . . .
H9A H 0.7633 0.5560 0.3750 0.112 Uiso 1 1 calc R . .
C10 C 0.7888(6) 0.7373(9) 0.3778(4) 0.100(2) Uani 1 1 d . . .
H10A H 0.7711 0.7427 0.3254 0.120 Uiso 1 1 calc R . .
C11 C 0.8191(8) 0.8395(8) 0.4254(4) 0.110(3) Uani 1 1 d . . .
H11A H 0.8202 0.9147 0.4052 0.132 Uiso 1 1 calc R . .
C12 C 0.8485(6) 0.8349(6) 0.5034(3) 0.0850(19) Uani 1 1 d . . .
H12A H 0.8703 0.9063 0.5350 0.102 Uiso 1 1 calc R . .
C13 C 1.0489(4) 0.7148(5) 0.6398(3) 0.0598(13) Uani 1 1 d . . .
H13A H 1.0621 0.6470 0.6088 0.072 Uiso 1 1 calc R . .
H13B H 1.0917 0.7902 0.6181 0.072 Uiso 1 1 calc R . .
N1 N 1.1014(4) 0.7114(4) 0.7176(2) 0.0617(11) Uani 1 1 d . . .
H1A H 1.1366 0.7797 0.7426 0.074 Uiso 1 1 calc R . .
N2 N 1.0321(4) 0.5019(4) 0.7165(2) 0.0608(11) Uani 1 1 d . . .
C14 C 1.0979(4) 0.6062(4) 0.7531(3) 0.0517(11) Uani 1 1 d . . .
C15 C 1.1627(5) 0.6099(5) 0.8245(3) 0.0684(15) Uani 1 1 d . . .
H15A H 1.2057 0.6839 0.8497 0.082 Uiso 1 1 calc R . .
C16 C 1.1611(6) 0.5000(6) 0.8568(3) 0.0845(18) Uani 1 1 d . . .
H16A H 1.2053 0.4993 0.9039 0.101 Uiso 1 1 calc R . .
C17 C 1.0951(7) 0.3922(6) 0.8199(4) 0.0873(19) Uani 1 1 d . . .
H17A H 1.0932 0.3175 0.8411 0.105 Uiso 1 1 calc R . .
C18 C 1.0328(6) 0.3985(5) 0.7516(3) 0.0765(17) Uani 1 1 d . . .
H18A H 0.9867 0.3252 0.7269 0.092 Uiso 1 1 calc R . .
P2 P 0.71416(12) 0.50259(11) 0.82732(6) 0.0505(3) Uani 1 1 d . . .
C19 C 0.7686(5) 0.6365(4) 0.8934(3) 0.0570(13) Uani 1 1 d . . .
C20 C 0.8541(6) 0.7375(5) 0.8716(3) 0.0809(19) Uani 1 1 d . . .
H20A H 0.8838 0.7357 0.8234 0.097 Uiso 1 1 calc R . .
C21 C 0.8963(8) 0.8405(5) 0.9193(4) 0.113(3) Uani 1 1 d . . .
H21A H 0.9545 0.9075 0.9036 0.135 Uiso 1 1 calc R . .
C22 C 0.8528(8) 0.8448(6) 0.9901(5) 0.113(3) Uani 1 1 d . . .
H22A H 0.8813 0.9150 1.0224 0.135 Uiso 1 1 calc R . .
C23 C 0.7672(7) 0.7458(6) 1.0139(4) 0.093(2) Uani 1 1 d . . .
H23A H 0.7372 0.7488 1.0620 0.112 Uiso 1 1 calc R . .
C24 C 0.7258(6) 0.6409(5) 0.9649(3) 0.0723(16) Uani 1 1 d . . .
H24A H 0.6687 0.5732 0.9809 0.087 Uiso 1 1 calc R . .
C25 C 0.7492(5) 0.3791(4) 0.8818(2) 0.0558(13) Uani 1 1 d . . .
C26 C 0.8496(5) 0.3981(5) 0.9327(3) 0.0744(16) Uani 1 1 d . . .
H26A H 0.9017 0.4766 0.9411 0.089 Uiso 1 1 calc R . .
C27 C 0.8769(6) 0.3029(5) 0.9730(4) 0.087(2) Uani 1 1 d . . .
H27A H 0.9460 0.3187 1.0086 0.105 Uiso 1 1 calc R . .
C28 C 0.8054(8) 0.1897(6) 0.9611(4) 0.100(2) Uani 1 1 d . . .
H28A H 0.8204 0.1274 0.9908 0.120 Uiso 1 1 calc R . .
C29 C 0.7100(8) 0.1657(6) 0.9053(4) 0.108(2) Uani 1 1 d . . .
H29A H 0.6641 0.0855 0.8934 0.129 Uiso 1 1 calc R . .
C30 C 0.6809(7) 0.2613(5) 0.8659(3) 0.091(2) Uani 1 1 d . . .
H30A H 0.6144 0.2447 0.8284 0.109 Uiso 1 1 calc R . .
C31 C 0.5427(5) 0.4708(5) 0.8275(3) 0.0644(14) Uani 1 1 d . . .
H31A H 0.5046 0.3987 0.7942 0.077 Uiso 1 1 calc R . .
H31B H 0.5197 0.4529 0.8791 0.077 Uiso 1 1 calc R . .
N3 N 0.4948(4) 0.5701(4) 0.8026(2) 0.0680(12) Uani 1 1 d . . .
H3B H 0.4726 0.6141 0.8373 0.082 Uiso 1 1 calc R . .
N4 N 0.5216(4) 0.5375(4) 0.6754(2) 0.0594(11) Uani 1 1 d . . .
C32 C 0.4814(4) 0.6010(5) 0.7283(3) 0.0568(12) Uani 1 1 d . . .
C33 C 0.4284(5) 0.6974(6) 0.7111(4) 0.0772(16) Uani 1 1 d . . .
H33A H 0.4012 0.7405 0.7497 0.093 Uiso 1 1 calc R . .
C34 C 0.4178(6) 0.7269(6) 0.6365(5) 0.091(2) Uani 1 1 d . . .
H34A H 0.3817 0.7898 0.6232 0.109 Uiso 1 1 calc R . .
C35 C 0.4611(6) 0.6624(7) 0.5809(4) 0.090(2) Uani 1 1 d . . .
H35A H 0.4562 0.6822 0.5298 0.109 Uiso 1 1 calc R . .
C36 C 0.5109(6) 0.5695(6) 0.6023(3) 0.0753(16) Uani 1 1 d . . .
H36A H 0.5391 0.5258 0.5646 0.090 Uiso 1 1 calc R . .
N5 N 0.5304(8) 0.2794(8) 0.6602(5) 0.076(3) Uani 0.585(11) 1 d P . .
N5' N 0.9076(10) 0.3599(10) 0.5774(6) 0.067(4) Uani 0.415(11) 1 d P . .
N6 N 0.7234(4) 0.3327(4) 0.6242(2) 0.0593(11) Uani 1 1 d . . .
C37 C 0.6124(7) 0.2522(5) 0.6299(4) 0.0765(18) Uani 1 1 d . . .
C38 C 0.5901(10) 0.1334(7) 0.5962(5) 0.128(4) Uani 1 1 d . . .
H38A H 0.5139 0.0773 0.5991 0.153 Uiso 1 1 calc R . .
C39 C 0.6824(17) 0.1010(10) 0.5588(6) 0.173(7) Uani 1 1 d . . .
H39A H 0.6693 0.0213 0.5383 0.208 Uiso 1 1 calc R . .
C40 C 0.7909(13) 0.1823(10) 0.5515(5) 0.140(4) Uani 1 1 d . . .
H40A H 0.8512 0.1612 0.5238 0.168 Uiso 1 1 calc R . .
C41 C 0.8111(8) 0.2976(6) 0.5858(3) 0.0763(17) Uani 1 1 d . . .
Cl1 Cl 1.33079(15) 1.02251(14) 0.78706(11) 0.0871(5) Uani 1 1 d . . .
O1 O 1.2952(6) 0.9833(6) 0.7095(3) 0.137(2) Uani 1 1 d . . .
O2 O 1.4517(6) 1.0127(7) 0.8036(5) 0.194(3) Uani 1 1 d . . .
O3 O 1.2502(8) 0.9440(7) 0.8291(4) 0.191(3) Uani 1 1 d . . .
O4 O 1.3237(8) 1.1404(5) 0.7978(4) 0.173(3) Uani 1 1 d . . .
N7 N 0.5710(8) 0.3557(10) 1.0358(5) 0.151(3) Uani 1 1 d . . .
C42 C 0.5283(10) 0.2492(12) 1.0390(8) 0.154(4) Uani 1 1 d . . .
C43 C 0.4742(13) 0.1308(12) 1.0405(12) 0.326(13) Uani 1 1 d . . .
H43A H 0.4996 0.1009 1.0882 0.489 Uiso 1 1 calc R . .
H43B H 0.4983 0.0874 0.9986 0.489 Uiso 1 1 calc R . .
H43C H 0.3856 0.1183 1.0360 0.489 Uiso 1 1 calc R . .

loop_
_atom_site_aniso_label
_atom_site_aniso_U_11
_atom_site_aniso_U_22
_atom_site_aniso_U_33
_atom_site_aniso_U_23
_atom_site_aniso_U_13
_atom_site_aniso_U_12
Ag1 0.0572(2) 0.0517(2) 0.0456(2) 0.01165(15) 0.00348(16) -0.00018(16)
P1 0.0480(7) 0.0525(7) 0.0502(7) 0.0192(5) 0.0036(6) 0.0051(6)
C1 0.055(3) 0.049(3) 0.060(3) 0.019(2) 0.003(2) 0.008(2)
C2 0.068(4) 0.048(3) 0.117(5) 0.020(3) 0.008(3) 0.009(3)
C3 0.098(6) 0.055(4) 0.138(6) 0.009(4) 0.014(5) 0.008(4)
C4 0.131(7) 0.057(4) 0.112(5) 0.004(4) 0.026(5) 0.025(4)
C5 0.091(5) 0.095(5) 0.105(5) 0.019(4) 0.030(4) 0.034(4)
C6 0.076(4) 0.065(4) 0.076(4) 0.007(3) 0.013(3) 0.012(3)
C7 0.049(3) 0.071(3) 0.048(3) 0.025(2) 0.008(2) 0.011(2)
C8 0.071(4) 0.088(4) 0.058(3) 0.016(3) -0.001(3) 0.006(3)
C9 0.087(5) 0.127(6) 0.058(3) 0.011(4) 0.003(3) 0.015(4)
C10 0.079(5) 0.169(8) 0.054(4) 0.037(5) 0.008(3) 0.029(5)
C11 0.130(7) 0.135(7) 0.081(5) 0.067(5) 0.016(5) 0.052(6)
C12 0.105(5) 0.084(4) 0.071(4) 0.034(3) 0.009(3) 0.029(4)
C13 0.054(3) 0.061(3) 0.065(3) 0.026(2) 0.008(2) 0.011(2)
N1 0.059(3) 0.051(2) 0.066(3) 0.011(2) -0.013(2) 0.002(2)
N2 0.073(3) 0.051(2) 0.058(2) 0.0105(19) -0.002(2) 0.016(2)
C14 0.048(3) 0.054(3) 0.056(3) 0.013(2) 0.002(2) 0.017(2)
C15 0.070(4) 0.065(3) 0.061(3) 0.003(3) -0.014(3) 0.006(3)
C16 0.098(5) 0.095(5) 0.061(3) 0.022(3) -0.012(3) 0.029(4)
C17 0.116(6) 0.064(4) 0.080(4) 0.020(3) -0.009(4) 0.023(4)
C18 0.104(5) 0.052(3) 0.069(3) 0.006(3) -0.003(3) 0.015(3)
P2 0.0558(8) 0.0490(7) 0.0376(6) 0.0096(5) -0.0041(5) -0.0019(6)
C19 0.067(3) 0.052(3) 0.047(3) 0.009(2) -0.013(2) 0.010(2)
C20 0.100(5) 0.063(3) 0.060(3) 0.019(3) -0.027(3) -0.009(3)
C21 0.155(7) 0.054(4) 0.095(5) 0.014(3) -0.056(5) -0.018(4)
C22 0.166(8) 0.055(4) 0.101(6) -0.013(4) -0.062(6) 0.021(5)
C23 0.133(6) 0.086(5) 0.061(3) -0.016(3) -0.025(4) 0.039(5)
C24 0.088(4) 0.066(3) 0.057(3) 0.003(3) -0.015(3) 0.015(3)
C25 0.074(3) 0.049(3) 0.036(2) 0.0061(19) -0.001(2) 0.000(2)
C26 0.071(4) 0.053(3) 0.090(4) 0.015(3) -0.017(3) 0.005(3)
C27 0.100(5) 0.069(4) 0.088(4) 0.006(3) -0.032(4) 0.022(4)
C28 0.141(7) 0.060(4) 0.094(5) 0.026(3) -0.015(5) 0.018(4)
C29 0.135(7) 0.059(4) 0.110(5) 0.015(4) -0.018(5) -0.003(4)
C30 0.115(5) 0.061(3) 0.079(4) 0.012(3) -0.028(4) -0.003(4)
C31 0.062(3) 0.075(3) 0.045(3) 0.010(2) 0.007(2) -0.003(3)
N3 0.059(3) 0.100(4) 0.046(2) -0.007(2) 0.005(2) 0.022(3)
N4 0.060(3) 0.067(3) 0.047(2) -0.003(2) -0.010(2) 0.012(2)
C32 0.041(3) 0.068(3) 0.056(3) 0.001(2) -0.006(2) 0.007(2)
C33 0.057(4) 0.093(4) 0.086(4) 0.008(3) 0.005(3) 0.029(3)
C34 0.069(4) 0.092(5) 0.116(6) 0.027(4) -0.005(4) 0.032(4)
C35 0.093(5) 0.110(5) 0.067(4) 0.019(4) -0.015(4) 0.027(4)
C36 0.081(4) 0.092(4) 0.050(3) 0.001(3) -0.010(3) 0.023(3)
N5 0.062(6) 0.074(6) 0.094(6) 0.002(5) 0.018(5) 0.019(4)
N5' 0.046(7) 0.070(7) 0.081(8) 0.003(6) 0.011(6) 0.005(6)
N6 0.068(3) 0.055(2) 0.051(2) 0.0000(19) -0.005(2) 0.011(2)
C37 0.082(5) 0.057(3) 0.073(4) 0.006(3) -0.022(3) -0.006(3)
C38 0.163(9) 0.069(5) 0.113(7) 0.019(4) -0.047(6) -0.029(5)
C39 0.35(2) 0.087(7) 0.084(6) -0.004(5) -0.015(10) 0.068(10)
C40 0.264(15) 0.125(8) 0.072(5) 0.020(6) 0.031(7) 0.118(9)
C41 0.109(6) 0.077(4) 0.053(3) 0.003(3) -0.003(3) 0.046(4)
Cl1 0.0767(11) 0.0611(9) 0.1098(13) 0.0099(8) -0.0218(9) 0.0000(8)
O1 0.133(5) 0.150(5) 0.119(4) -0.012(4) -0.016(4) 0.029(4)
O2 0.106(5) 0.209(7) 0.255(9) -0.027(6) -0.077(5) 0.050(5)
O3 0.212(8) 0.156(6) 0.153(6) 0.056(5) 0.009(5) -0.055(5)
O4 0.249(9) 0.088(4) 0.184(6) -0.004(4) 0.001(6) 0.055(5)
N7 0.124(7) 0.191(9) 0.128(6) -0.015(7) 0.034(5) 0.022(7)
C42 0.114(8) 0.139(9) 0.203(12) 0.004(9) 0.038(8) 0.017(7)
C43 0.177(13) 0.154(11) 0.67(4) 0.211(18) 0.087(18) 0.049(10)

loop_
_atom_type_symbol
_atom_type_description
_atom_type_scat_dispersion_real
_atom_type_scat_dispersion_imag
_atom_type_scat_source
C C 0.0033 0.0016 'International Tables Vol C Tables 4.2.6.8 and 6.1.1.4'
H H 0.0000 0.0000 'International Tables Vol C Tables 4.2.6.8 and 6.1.1.4'
N N 0.0061 0.0033 'International Tables Vol C Tables 4.2.6.8 and 6.1.1.4'
O O 0.0106 0.0060 'International Tables Vol C Tables 4.2.6.8 and 6.1.1.4'
P P 0.1023 0.0942 'International Tables Vol C Tables 4.2.6.8 and 6.1.1.4'
Cl Cl 0.1484 0.1585 'International Tables Vol C Tables 4.2.6.8 and 6.1.1.4'
Ag Ag -0.8971 1.1015 'International Tables Vol C Tables 4.2.6.8 and 6.1.1.4'

loop_
_geom_angle_atom_site_label_1
_geom_angle_atom_site_label_2
_geom_angle_atom_site_label_3
_geom_angle
_geom_angle_site_symmetry_1
_geom_angle_site_symmetry_3
_geom_angle_publ_flag
N6 Ag1 P1 119.12(11) . . ?
N6 Ag1 P2 112.88(11) . . ?
P1 Ag1 P2 127.99(5) . . ?
C1 P1 C7 103.7(2) . . ?
C1 P1 C13 105.0(2) . . ?
C7 P1 C13 101.8(2) . . ?
C1 P1 Ag1 115.55(16) . . ?
C7 P1 Ag1 119.93(17) . . ?
C13 P1 Ag1 109.11(15) . . ?
C6 C1 C2 117.6(5) . . ?
C6 C1 P1 117.9(4) . . ?
C2 C1 P1 124.5(4) . . ?
C3 C2 C1 120.7(6) . . ?
C4 C3 C2 121.8(7) . . ?
C3 C4 C5 119.5(7) . . ?
C4 C5 C6 119.3(7) . . ?
C1 C6 C5 121.2(6) . . ?
C8 C7 C12 118.2(5) . . ?
C8 C7 P1 118.9(4) . . ?
C12 C7 P1 122.9(4) . . ?
C9 C8 C7 121.2(6) . . ?
C10 C9 C8 120.2(7) . . ?
C11 C10 C9 119.4(6) . . ?
C10 C11 C12 121.8(7) . . ?
C11 C12 C7 119.2(7) . . ?
N1 C13 P1 112.1(3) . . ?
C14 N1 C13 123.4(4) . . ?
C14 N2 C18 116.5(4) . . ?
N2 C14 N1 117.4(4) . . ?
N2 C14 C15 122.8(4) . . ?
N1 C14 C15 119.8(5) . . ?
C16 C15 C14 117.7(5) . . ?
C17 C16 C15 120.4(5) . . ?
C18 C17 C16 117.3(5) . . ?
N2 C18 C17 125.2(5) . . ?
C19 P2 C25 103.6(2) . . ?
C19 P2 C31 102.7(3) . . ?
C25 P2 C31 102.6(2) . . ?
C19 P2 Ag1 117.61(16) . . ?
C25 P2 Ag1 118.14(17) . . ?
C31 P2 Ag1 110.17(16) . . ?
C24 C19 C20 118.4(5) . . ?
C24 C19 P2 121.9(4) . . ?
C20 C19 P2 119.7(4) . . ?
C21 C20 C19 121.5(6) . . ?
C22 C21 C20 119.9(7) . . ?
C21 C22 C23 120.3(6) . . ?
C22 C23 C24 119.2(7) . . ?
C19 C24 C23 120.7(6) . . ?
C26 C25 C30 117.8(5) . . ?
C26 C25 P2 121.7(4) . . ?
C30 C25 P2 120.2(4) . . ?
C25 C26 C27 121.3(5) . . ?
C28 C27 C26 120.6(6) . . ?
C27 C28 C29 119.4(6) . . ?
C28 C29 C30 120.0(6) . . ?
C25 C30 C29 120.5(6) . . ?
N3 C31 P2 113.2(3) . . ?
C32 N3 C31 125.4(4) . . ?
C32 N4 C36 117.5(5) . . ?
N4 C32 N3 117.3(5) . . ?
N4 C32 C33 122.8(5) . . ?
N3 C32 C33 119.8(5) . . ?
C34 C33 C32 118.3(6) . . ?
C33 C34 C35 119.3(6) . . ?
C36 C35 C34 118.7(6) . . ?
N4 C36 C35 123.3(6) . . ?
C37 N6 C41 119.5(5) . . ?
C37 N6 Ag1 119.9(4) . . ?
C41 N6 Ag1 119.9(4) . . ?
N5 C37 N6 122.4(7) . . ?
N5 C37 C38 118.2(8) . . ?
N6 C37 C38 119.3(8) . . ?
C39 C38 C37 119.2(9) . . ?
C40 C39 C38 121.1(10) . . ?
C39 C40 C41 118.5(11) . . ?
N5' C41 N6 124.5(8) . . ?
N5' C41 C40 113.3(10) . . ?
N6 C41 C40 122.2(8) . . ?
O4 Cl1 O3 112.1(6) . . ?
O4 Cl1 O2 111.1(5) . . ?
O3 Cl1 O2 110.5(5) . . ?
O4 Cl1 O1 109.0(4) . . ?
O3 Cl1 O1 106.1(4) . . ?
O2 Cl1 O1 107.8(5) . . ?
N7 C42 C43 176.5(15) . . ?

loop_
_geom_bond_atom_site_label_1
_geom_bond_atom_site_label_2
_geom_bond_distance
_geom_bond_site_symmetry_2
_geom_bond_publ_flag
Ag1 N6 2.350(4) . ?
Ag1 P1 2.4370(12) . ?
Ag1 P2 2.4479(13) . ?
P1 C1 1.805(5) . ?
P1 C7 1.815(5) . ?
P1 C13 1.853(5) . ?
C1 C6 1.366(8) . ?
C1 C2 1.392(7) . ?
C2 C3 1.355(9) . ?
C3 C4 1.339(10) . ?
C4 C5 1.378(10) . ?
C5 C6 1.391(8) . ?
C7 C8 1.380(7) . ?
C7 C12 1.392(7) . ?
C8 C9 1.379(8) . ?
C9 C10 1.361(10) . ?
C10 C11 1.356(10) . ?
C11 C12 1.386(9) . ?
C13 N1 1.448(6) . ?
N1 C14 1.355(6) . ?
N2 C14 1.335(6) . ?
N2 C18 1.341(6) . ?
C14 C15 1.390(7) . ?
C15 C16 1.379(7) . ?
C16 C17 1.366(8) . ?
C17 C18 1.352(8) . ?
P2 C19 1.819(5) . ?
P2 C25 1.823(5) . ?
P2 C31 1.856(5) . ?
C19 C24 1.375(7) . ?
C19 C20 1.377(7) . ?
C20 C21 1.368(8) . ?
C21 C22 1.366(11) . ?
C22 C23 1.374(10) . ?
C23 C24 1.396(8) . ?
C25 C26 1.347(7) . ?
C25 C30 1.365(7) . ?
C26 C27 1.392(7) . ?
C27 C28 1.327(8) . ?
C28 C29 1.357(9) . ?
C29 C30 1.396(8) . ?
C31 N3 1.427(7) . ?
N3 C32 1.364(6) . ?
N4 C32 1.323(6) . ?
N4 C36 1.345(6) . ?
C32 C33 1.397(7) . ?
C33 C34 1.362(9) . ?
C34 C35 1.381(9) . ?
C35 C36 1.358(8) . ?
N5 C37 1.189(9) . ?
N5' C41 1.152(11) . ?
N6 C37 1.353(7) . ?
N6 C41 1.356(8) . ?
C37 C38 1.402(10) . ?
C38 C39 1.377(16) . ?
C39 C40 1.342(16) . ?
C40 C41 1.373(11) . ?
Cl1 O4 1.362(6) . ?
Cl1 O3 1.370(6) . ?
Cl1 O2 1.392(6) . ?
Cl1 O1 1.408(6) . ?
N7 C42 1.183(12) . ?
C42 C43 1.324(14) . ?
